data_7051234
loop_
_publ_author_name
'Chisholm, Malcolm H.'
'Iyer, Suri S.'
'Streib, William E.'

_publ_section_title
;
 Chiral C2 and C1 symmetric (cyclooctane-1,5-diyl)bis(2-pyrazolyl)borate
 complexes of potassium and thallium. Preparation, structures and solution
 behavior
;
_journal_coden_ASTM NJCHE5
_journal_issue 6
_journal_name_full 'New Journal of Chemistry'
_journal_page_first 393
_journal_page_last 398
_journal_paper_doi 10.1039/a906582b
_journal_volume 24
_journal_year 2000
_chemical_formula_moiety 'C30 H44 B1 N4 Tl1'
_chemical_formula_sum 'C30 H44 B N4 Tl'
_chemical_formula_weight 675.901
_space_group_IT_number 4
_symmetry_cell_setting monoclinic
_symmetry_space_group_name_Hall 'P 2yb'
_symmetry_space_group_name_H-M 'P 1 21 1'
_cell_angle_alpha 90
_cell_angle_beta 119.107(7)
_cell_angle_gamma 90
_cell_formula_units_Z 8
_cell_length_a 13.662(2)
_cell_length_b 33.992(5)
_cell_length_c 13.985(2)
_cell_measurement_temperature 109
_cell_volume 5674.1(16)
_diffrn_ambient_temperature 109
_exptl_crystal_density_diffrn 1.582
_cod_original_sg_symbol_H-M 'P 21'
_cod_original_formula_sum 'C30 H44 B1 N4 Tl1'
_cod_database_code 7051234

loop_
_symmetry_equiv_pos_as_xyz
x,y,z
-x,1/2+y,-z

loop_
_atom_site_label
_atom_site_type_symbol
_atom_site_fract_x
_atom_site_fract_y
_atom_site_fract_z
_atom_site_U_iso_or_equiv
_atom_site_adp_type
_atom_site_occupancy
_atom_site_disorder_group
_atom_site_disorder_assembly
TL1 TL 0.96306(7) 0.5044 0.12384(6) 0.0193(4) Uani 1 0 .
B2 B 1.209(2) 0.4553(8) 0.324(2) 0.024(6) Uiso 1 0 .
C3 C 1.1949(19) 0.4510(7) 0.2026(19) 0.034(6) Uiso 1 0 .
C4 C 1.1847(17) 0.4041(6) 0.1730(17) 0.027(6) Uiso 1 0 .
C5 C 1.2701(17) 0.3787(6) 0.2511(17) 0.025(5) Uiso 1 0 .
C6 C 1.3090(18) 0.3859(7) 0.3765(18) 0.031(6) Uiso 1 0 .
C7 C 1.3215(19) 0.4312(7) 0.4010(17) 0.021(5) Uiso 1 0 .
C8 C 1.4207(18) 0.4496(7) 0.4015(18) 0.030(6) Uiso 1 0 .
C9 C 1.4092(17) 0.4566(6) 0.2855(17) 0.024(5) Uiso 1 0 .
C10 C 1.2886(17) 0.4713(6) 0.1999(17) 0.025(5) Uiso 1 0 .
N11 N 1.1379(12) 0.5228(5) 0.2901(12) 0.016(4) Uiso 1 0 .
N12 N 1.2144(12) 0.4972(5) 0.3608(12) 0.021(4) Uiso 1 0 .
C13 C 1.2712(14) 0.5126(5) 0.4634(14) 0.016(5) Uiso 1 0 .
C14 C 1.2282(16) 0.5476(6) 0.4625(16) 0.022(5) Uiso 1 0 .
C15 C 1.2279(16) 0.5858(6) 0.5238(16) 0.019(5) Uiso 1 0 .
C16 C 1.2749(18) 0.6183(7) 0.4835(18) 0.031(6) Uiso 1 0 .
C17 C 1.1791(18) 0.6240(7) 0.3612(17) 0.028(6) Uiso 1 0 .
C18 C 1.0877(19) 0.5925(7) 0.3447(19) 0.028(6) Uiso 1 0 .
C19 C 1.1449(16) 0.5540(6) 0.3579(15) 0.016(5) Uiso 1 0 .
C20 C 1.0997(18) 0.5936(7) 0.4628(19) 0.029(6) Uiso 1 0 .
C21 C 1.0624(18) 0.6350(7) 0.4887(18) 0.034(6) Uiso 1 0 .
C22 C 1.0243(18) 0.5634(6) 0.4766(17) 0.028(6) Uiso 1 0 .
C23 C 0.9734(18) 0.6012(6) 0.2459(18) 0.027(6) Uiso 1 0 .
N24 N 0.9958(13) 0.4445(5) 0.2471(13) 0.017(4) Uiso 1 0 .
N25 N 1.1021(14) 0.4372(5) 0.3275(13) 0.020(4) Uiso 1 0 .
C26 C 1.0917(18) 0.4233(7) 0.4156(17) 0.030(6) Uiso 1 0 .
C27 C 0.9849(17) 0.4229(6) 0.3913(15) 0.018(5) Uiso 1 0 .
C28 C 0.9005(18) 0.4207(7) 0.4323(16) 0.025(5) Uiso 1 0 .
C29 C 0.877(2) 0.4648(8) 0.445(2) 0.052(8) Uiso 1 0 .
C30 C 0.8062(17) 0.4820(6) 0.3216(17) 0.030(6) Uiso 1 0 .
C31 C 0.8065(17) 0.4443(6) 0.2530(17) 0.023(5) Uiso 1 0 .
C32 C 0.9301(18) 0.4358(6) 0.2890(17) 0.022(5) Uiso 1 0 .
C33 C 0.7893(18) 0.4099(6) 0.3231(17) 0.030(6) Uiso 1 0 .
C34 C 0.6777(19) 0.4126(7) 0.3235(17) 0.030(6) Uiso 1 0 .
C35 C 0.8009(18) 0.3686(7) 0.2853(17) 0.031(6) Uiso 1 0 .
C36 C 0.7195(18) 0.4474(6) 0.1333(17) 0.027(6) Uiso 1 0 .
TL37 TL 1.44708(7) 0.52421(3) 0.10009(6) 0.0199(4) Uani 1 0 .
B38 B 1.199(2) 0.5713(8) -0.111(2) 0.028(7) Uiso 1 0 .
C39 C 1.2069(16) 0.5745(6) 0.0070(16) 0.019(5) Uiso 1 0 .
C40 C 1.1062(18) 0.5541(6) 0.0016(17) 0.027(6) Uiso 1 0 .
C41 C 0.991(2) 0.5655(7) -0.094(2) 0.042(7) Uiso 1 0 .
C42 C 0.9854(19) 0.5718(7) -0.2013(18) 0.035(6) Uiso 1 0 .
C43 C 1.0803(17) 0.5932(6) -0.2018(17) 0.022(5) Uiso 1 0 .
C44 C 1.085(2) 0.6359(7) -0.173(2) 0.040(7) Uiso 1 0 .
C45 C 1.1175(18) 0.6454(7) -0.0480(18) 0.029(6) Uiso 1 0 .
C46 C 1.2103(17) 0.6195(7) 0.0338(17) 0.028(6) Uiso 1 0 .
N47 N 1.4094(14) 0.5792(5) -0.0339(13) 0.018(4) Uiso 1 0 .
N48 N 1.3056(13) 0.5914(5) -0.1110(13) 0.014(4) Uiso 1 0 .
C49 C 1.3202(17) 0.6112(6) -0.1888(17) 0.020(5) Uiso 1 0 .
C50 C 1.4227(16) 0.6132(6) -0.1650(16) 0.019(5) Uiso 1 0 .
C51 C 1.5099(17) 0.6245(6) -0.1957(16) 0.023(5) Uiso 1 0 .
C52 C 1.5820(18) 0.6541(7) -0.1148(18) 0.034(6) Uiso 1 0 .
C53 C 1.6500(18) 0.6314(7) -0.0002(18) 0.032(6) Uiso 1 0 .
C54 C 1.5959(18) 0.5882(7) -0.0344(18) 0.028(6) Uiso 1 0 .
C55 C 1.4797(16) 0.5910(6) -0.0656(16) 0.016(5) Uiso 1 0 .
C56 C 1.5871(18) 0.5845(7) -0.1523(18) 0.030(6) Uiso 1 0 .
C57 C 1.7069(19) 0.5869(7) -0.1466(19) 0.037(6) Uiso 1 0 .
C58 C 1.5300(18) 0.5476(7) -0.2136(17) 0.032(6) Uiso 1 0 .
C59 C 1.6703(17) 0.5564(6) 0.0477(16) 0.024(5) Uiso 1 0 .
N60 N 1.2753(12) 0.5033(5) -0.0682(12) 0.017(4) Uiso 1 0 .
N61 N 1.2006(12) 0.5268(5) -0.1440(12) 0.020(4) Uiso 1 0 .
C62 C 1.1502(17) 0.5094(7) -0.2409(17) 0.034(6) Uiso 1 0 .
C63 C 1.1883(17) 0.4731(6) -0.2346(17) 0.024(5) Uiso 1 0 .
C64 C 1.1971(17) 0.4332(6) -0.2837(16) 0.021(5) Uiso 1 0 .
C65 C 1.3082(18) 0.4349(6) -0.2826(17) 0.026(6) Uiso 1 0 .
C66 C 1.4038(17) 0.4315(6) -0.1577(16) 0.023(5) Uiso 1 0 .
C67 C 1.3206(19) 0.4292(6) -0.1054(17) 0.018(5) Uiso 1 0 .
C68 C 1.2679(15) 0.4687(6) -0.1231(15) 0.013(5) Uiso 1 0 .
C69 C 1.2198(16) 0.4055(6) -0.1893(16) 0.020(5) Uiso 1 0 .
C70 C 1.2484(17) 0.3627(6) -0.2077(17) 0.028(5) Uiso 1 0 .
C71 C 1.1202(18) 0.4008(7) -0.1659(18) 0.033(6) Uiso 1 0 .
C72 C 1.3885(17) 0.4118(6) 0.0145(16) 0.024(5) Uiso 1 0 .
TL73 TL 0.91876(7) 0.33881(3) 0.09957(6) 0.0196(4) Uani 1 0 .
B74 B 0.666(2) 0.2846(7) -0.0673(19) 0.020(6) Uiso 1 0 .
C75 C 0.6983(16) 0.2856(6) 0.0587(16) 0.020(5) Uiso 1 0 .
C76 C 0.7295(16) 0.2410(6) 0.1059(15) 0.016(5) Uiso 1 0 .
C77 C 0.6393(19) 0.2093(7) 0.0408(18) 0.036(6) Uiso 1 0 .
C78 C 0.5854(18) 0.2145(6) -0.0870(17) 0.029(6) Uiso 1 0 .
C79 C 0.5544(16) 0.2583(6) -0.1283(16) 0.022(5) Uiso 1 0 .
C80 C 0.4582(17) 0.2737(6) -0.1196(17) 0.028(6) Uiso 1 0 .
C81 C 0.4832(18) 0.2832(6) -0.0039(18) 0.030(6) Uiso 1 0 .
C82 C 0.6006(16) 0.3003(6) 0.0698(16) 0.019(5) Uiso 1 0 .
N83 N 0.7368(13) 0.3522(5) -0.0640(12) 0.018(4) Uiso 1 0 .
N84 N 0.6495(13) 0.3276(5) -0.1162(12) 0.019(4) Uiso 1 0 .
C85 C 0.5758(14) 0.3388(6) -0.2209(14) 0.017(4) Uiso 1 0 .
C86 C 0.6121(16) 0.3723(6) -0.2425(15) 0.019(5) Uiso 1 0 .
C87 C 0.6087(16) 0.4065(6) -0.3184(15) 0.017(5) Uiso 1 0 .
C88 C 0.5784(17) 0.4450(6) -0.2780(17) 0.026(5) Uiso 1 0 .
C89 C 0.6853(17) 0.4525(6) -0.1705(17) 0.022(5) Uiso 1 0 .
C90 C 0.7723(17) 0.4165(6) -0.1581(16) 0.020(5) Uiso 1 0 .
C91 C 0.7155(17) 0.3800(6) -0.1448(17) 0.025(5) Uiso 1 0 .
C92 C 0.7318(17) 0.4103(6) -0.2839(17) 0.026(6) Uiso 1 0 .
C93 C 0.7638(17) 0.4461(6) -0.3319(17) 0.028(6) Uiso 1 0 .
C94 C 0.7911(19) 0.3765(7) -0.3047(18) 0.036(6) Uiso 1 0 .
C95 C 0.8951(18) 0.4220(7) -0.0788(16) 0.025(5) Uiso 1 0 .
N96 N 0.8746(13) 0.2772(5) -0.0157(13) 0.020(4) Uiso 1 0 .
N97 N 0.7662(13) 0.2688(5) -0.0852(13) 0.016(4) Uiso 1 0 .
C98 C 0.7629(16) 0.2505(6) -0.1750(15) 0.015(5) Uiso 1 0 .
C99 C 0.8605(17) 0.2493(6) -0.1663(16) 0.021(5) Uiso 1 0 .
C100 C 0.9398(17) 0.2436(6) -0.2141(16) 0.021(5) Uiso 1 0 .
C101 C 0.9643(19) 0.2839(7) -0.2437(18) 0.035(6) Uiso 1 0 .
C102 C 1.0390(17) 0.3048(6) -0.1295(17) 0.024(5) Uiso 1 0 .
C103 C 1.0463(17) 0.2712(6) -0.0487(17) 0.020(5) Uiso 1 0 .
C104 C 0.9346(17) 0.2661(6) -0.0656(17) 0.024(5) Uiso 1 0 .
C105 C 1.0528(18) 0.2332(6) -0.1110(17) 0.029(5) Uiso 1 0 .
C106 C 1.157(2) 0.2317(7) -0.1288(19) 0.040(7) Uiso 1 0 .
C107 C 1.0446(17) 0.1944(6) -0.0573(17) 0.030(6) Uiso 1 0 .
C108 C 1.1476(19) 0.2795(7) 0.0647(19) 0.036(6) Uiso 1 0 .
TL109 TL 1.23736(7) 0.17741(3) 0.27926(6) 0.0202(4) Uani 1 0 .
B110 B 1.404(2) 0.1477(7) 0.5573(19) 0.022(6) Uiso 1 0 .
C111 C 1.3317(17) 0.1088(6) 0.4813(17) 0.023(5) Uiso 1 0 .
C112 C 1.2478(18) 0.0950(7) 0.5137(19) 0.034(6) Uiso 1 0 .
C113 C 1.3013(18) 0.0816(7) 0.6354(17) 0.028(6) Uiso 1 0 .
C114 C 1.3877(17) 0.1117(6) 0.7139(17) 0.025(5) Uiso 1 0 .
C115 C 1.4722(17) 0.1285(6) 0.6833(16) 0.024(5) Uiso 1 0 .
C116 C 1.5574(16) 0.0959(6) 0.6833(16) 0.019(5) Uiso 1 0 .
C117 C 1.5080(16) 0.0651(6) 0.5959(16) 0.021(5) Uiso 1 0 .
C118 C 1.4175(19) 0.0789(7) 0.4825(18) 0.032(6) Uiso 1 0 .
N119 N 1.4380(12) 0.1845(5) 0.4161(12) 0.021(4) Uiso 1 0 .
N120 N 1.4833(13) 0.1679(5) 0.5230(12) 0.019(4) Uiso 1 0 .
C121 C 1.5815(16) 0.1842(6) 0.5914(15) 0.022(5) Uiso 1 0 .
C122 C 1.6030(16) 0.2133(6) 0.5322(15) 0.018(5) Uiso 1 0 .
C123 C 1.6730(17) 0.2488(6) 0.5287(16) 0.024(5) Uiso 1 0 .
C124 C 1.7329(18) 0.2357(7) 0.4660(18) 0.033(6) Uiso 1 0 .
C125 C 1.6261(17) 0.2297(6) 0.3461(17) 0.026(5) Uiso 1 0 .
C126 C 1.5209(17) 0.2410(6) 0.3518(16) 0.020(5) Uiso 1 0 .
C127 C 1.5076(15) 0.2100(6) 0.4263(15) 0.014(5) Uiso 1 0 .
C128 C 1.5750(18) 0.2755(7) 0.4458(17) 0.028(6) Uiso 1 0 .
C129 C 1.6207(18) 0.3108(7) 0.4072(18) 0.034(6) Uiso 1 0 .
C130 C 1.4949(17) 0.2911(6) 0.4808(17) 0.024(5) Uiso 1 0 .
C131 C 1.4205(18) 0.2529(6) 0.2514(17) 0.027(6) Uiso 1 0 .
N132 N 1.2326(14) 0.1980(5) 0.4532(13) 0.027(5) Uiso 1 0 .
N133 N 1.3266(13) 0.1814(5) 0.5533(12) 0.023(4) Uiso 1 0 .
C134 C 1.3358(16) 0.2086(6) 0.6312(16) 0.020(5) Uiso 1 0 .
C135 C 1.2582(17) 0.2369(6) 0.5835(16) 0.020(5) Uiso 1 0 .
C136 C 1.2062(18) 0.2733(7) 0.5919(17) 0.027(6) Uiso 1 0 .
C137 C 1.2438(17) 0.3070(6) 0.5397(16) 0.024(5) Uiso 1 0 .
C138 C 1.1783(18) 0.2955(7) 0.4151(18) 0.031(6) Uiso 1 0 .
C139 C 1.1116(16) 0.2563(6) 0.4131(16) 0.017(5) Uiso 1 0 .
C140 C 1.1961(17) 0.2275(6) 0.4723(16) 0.021(5) Uiso 1 0 .
C141 C 1.0819(16) 0.2670(6) 0.5026(16) 0.017(5) Uiso 1 0 .
C142 C 1.0053(18) 0.3026(6) 0.4773(17) 0.029(6) Uiso 1 0 .
C143 C 1.0276(19) 0.2314(7) 0.5283(18) 0.037(6) Uiso 1 0 .
C144 C 1.0161(16) 0.2458(6) 0.2979(16) 0.018(5) Uiso 1 0 .
H1 H 1.1274 0.4636 0.1521 0.0458 Uiso 1 0 .
H2 H 1.1148 0.3952 0.1644 0.0396 Uiso 1 0 .
H3 H 1.1849 0.4014 0.1055 0.0396 Uiso 1 0 .
H4 H 1.2429 0.3525 0.2339 0.0378 Uiso 1 0 .
H5 H 1.3341 0.3815 0.2415 0.0378 Uiso 1 0 .
H6 H 1.2547 0.3753 0.393 0.0426 Uiso 1 0 .
H7 H 1.379 0.3733 0.4199 0.0426 Uiso 1 0 .
H8 H 1.3336 0.4339 0.4737 0.033 Uiso 1 0 .
H9 H 1.4338 0.4742 0.4374 0.0424 Uiso 1 0 .
H10 H 1.4831 0.4328 0.4413 0.0424 Uiso 1 0 .
H11 H 1.4619 0.4759 0.2915 0.0365 Uiso 1 0 .
H12 H 1.4239 0.4326 0.2599 0.0365 Uiso 1 0 .
H13 H 1.2798 0.4677 0.1285 0.037 Uiso 1 0 .
H14 H 1.2833 0.4984 0.2124 0.037 Uiso 1 0 .
H15 H 1.3318 0.5004 0.5251 0.0279 Uiso 1 0 .
H16 H 1.2613 0.5834 0.6012 0.0313 Uiso 1 0 .
H17 H 1.2872 0.6416 0.525 0.0434 Uiso 1 0 .
H18 H 1.3432 0.6103 0.4866 0.0434 Uiso 1 0 .
H19 H 1.1489 0.6498 0.3508 0.0401 Uiso 1 0 .
H20 H 1.2069 0.6195 0.3119 0.0401 Uiso 1 0 .
H21 H 1.0747 0.6351 0.5615 0.0458 Uiso 1 0 .
H22 H 1.1052 0.6554 0.4801 0.0458 Uiso 1 0 .
H23 H 0.9851 0.6392 0.4391 0.0458 Uiso 1 0 .
H24 H 0.9483 0.5694 0.4272 0.0396 Uiso 1 0 .
H25 H 1.0415 0.5379 0.4612 0.0396 Uiso 1 0 .
H26 H 1.037 0.5642 0.5495 0.0396 Uiso 1 0 .
H27 H 0.9487 0.6265 0.2542 0.0393 Uiso 1 0 .
H28 H 0.9796 0.6008 0.1811 0.0393 Uiso 1 0 .
H29 H 0.9209 0.5819 0.241 0.0393 Uiso 1 0 .
H30 H 1.1522 0.4149 0.4836 0.0416 Uiso 1 0 .
H31 H 0.9198 0.4042 0.4938 0.0366 Uiso 1 0 .
H32 H 0.8351 0.4669 0.482 0.063 Uiso 1 0 .
H33 H 0.9457 0.4787 0.4839 0.063 Uiso 1 0 .
H34 H 0.7324 0.4892 0.3049 0.0421 Uiso 1 0 .
H35 H 0.8424 0.5039 0.3101 0.0421 Uiso 1 0 .
H36 H 0.6696 0.4381 0.3458 0.0427 Uiso 1 0 .
H37 H 0.618 0.4076 0.2515 0.0427 Uiso 1 0 .
H38 H 0.6762 0.3936 0.3723 0.0427 Uiso 1 0 .
H39 H 0.8018 0.3497 0.3356 0.0431 Uiso 1 0 .
H40 H 0.7387 0.3638 0.2148 0.0431 Uiso 1 0 .
H41 H 0.8682 0.3672 0.2817 0.0431 Uiso 1 0 .
H42 H 0.7355 0.4699 0.1025 0.0396 Uiso 1 0 .
H43 H 0.7214 0.4246 0.0958 0.0396 Uiso 1 0 .
H44 H 0.6475 0.4503 0.127 0.0396 Uiso 1 0 .
H45 H 1.2736 0.562 0.0603 0.0323 Uiso 1 0 .
H46 H 1.1159 0.5266 -0.0027 0.0387 Uiso 1 0 .
H47 H 1.1054 0.5599 0.0677 0.0387 Uiso 1 0 .
H48 H 0.94 0.5448 -0.103 0.053 Uiso 1 0 .
H49 H 0.9674 0.589 -0.0747 0.053 Uiso 1 0 .
H50 H 0.9807 0.5468 -0.2331 0.0475 Uiso 1 0 .
H51 H 0.9194 0.5864 -0.2455 0.0475 Uiso 1 0 .
H52 H 1.0733 0.591 -0.2726 0.0346 Uiso 1 0 .
H53 H 1.1385 0.6482 -0.1871 0.0515 Uiso 1 0 .
H54 H 1.0129 0.6469 -0.2186 0.0515 Uiso 1 0 .
H55 H 1.1414 0.672 -0.0328 0.042 Uiso 1 0 .
H56 H 1.053 0.6418 -0.0398 0.042 Uiso 1 0 .
H57 H 1.2095 0.6214 0.101 0.0402 Uiso 1 0 .
H58 H 1.2788 0.6294 0.0421 0.0402 Uiso 1 0 .
H59 H 1.2603 0.622 -0.2538 0.0326 Uiso 1 0 .
H60 H 1.4826 0.6312 -0.2705 0.0356 Uiso 1 0 .
H61 H 1.6319 0.6652 -0.1363 0.046 Uiso 1 0 .
H62 H 1.5371 0.6743 -0.1087 0.046 Uiso 1 0 .
H63 H 1.7283 0.6311 0.0238 0.0444 Uiso 1 0 .
H64 H 1.6375 0.6426 0.0548 0.0444 Uiso 1 0 .
H65 H 1.7488 0.5639 -0.1125 0.0489 Uiso 1 0 .
H66 H 1.697 0.589 -0.2184 0.0489 Uiso 1 0 .
H67 H 1.7463 0.6094 -0.105 0.0489 Uiso 1 0 .
H68 H 1.4601 0.5446 -0.215 0.044 Uiso 1 0 .
H69 H 1.5178 0.5492 -0.2864 0.044 Uiso 1 0 .
H70 H 1.5762 0.5254 -0.1781 0.044 Uiso 1 0 .
H71 H 1.6367 0.5313 0.0234 0.0361 Uiso 1 0 .
H72 H 1.7423 0.5564 0.0527 0.0361 Uiso 1 0 .
H73 H 1.6781 0.5617 0.1177 0.0361 Uiso 1 0 .
H74 H 1.0938 0.5213 -0.3057 0.0459 Uiso 1 0 .
H75 H 1.1346 0.4266 -0.3522 0.0334 Uiso 1 0 .
H76 H 1.3139 0.4135 -0.3236 0.0382 Uiso 1 0 .
H77 H 1.315 0.459 -0.313 0.0382 Uiso 1 0 .
H78 H 1.4483 0.4085 -0.1437 0.0358 Uiso 1 0 .
H79 H 1.4511 0.454 -0.1337 0.0358 Uiso 1 0 .
H80 H 1.1847 0.3513 -0.2676 0.0396 Uiso 1 0 .
H81 H 1.3088 0.3635 -0.2234 0.0396 Uiso 1 0 .
H82 H 1.2694 0.3477 -0.1436 0.0396 Uiso 1 0 .
H83 H 1.0964 0.426 -0.1557 0.0458 Uiso 1 0 .
H84 H 1.0595 0.3879 -0.2259 0.0458 Uiso 1 0 .
H85 H 1.1432 0.3855 -0.1014 0.0458 Uiso 1 0 .
H86 H 1.3414 0.4106 0.0467 0.0363 Uiso 1 0 .
H87 H 1.414 0.386 0.0111 0.0363 Uiso 1 0 .
H88 H 1.4511 0.4281 0.0574 0.0363 Uiso 1 0 .
H89 H 0.761 0.3023 0.0982 0.0328 Uiso 1 0 .
H90 H 0.7966 0.2338 0.1059 0.0291 Uiso 1 0 .
H91 H 0.7419 0.2412 0.1789 0.0291 Uiso 1 0 .
H92 H 0.6737 0.1841 0.0604 0.0481 Uiso 1 0 .
H93 H 0.582 0.211 0.0603 0.0481 Uiso 1 0 .
H94 H 0.6371 0.2051 -0.1088 0.0415 Uiso 1 0 .
H95 H 0.5189 0.1992 -0.1212 0.0415 Uiso 1 0 .
H96 H 0.5328 0.2583 -0.204 0.0341 Uiso 1 0 .
H97 H 0.433 0.2971 -0.1618 0.0395 Uiso 1 0 .
H98 H 0.4002 0.2546 -0.1488 0.0395 Uiso 1 0 .
H99 H 0.4296 0.3018 -0.0077 0.0417 Uiso 1 0 .
H100 H 0.4763 0.2596 0.0289 0.0417 Uiso 1 0 .
H101 H 0.6183 0.2955 0.1434 0.0314 Uiso 1 0 .
H102 H 0.5961 0.3278 0.0568 0.0314 Uiso 1 0 .
H103 H 0.5097 0.3249 -0.27 0.0295 Uiso 1 0 .
H104 H 0.5621 0.4015 -0.3945 0.0297 Uiso 1 0 .
H105 H 0.5627 0.466 -0.3282 0.0384 Uiso 1 0 .
H106 H 0.5159 0.4411 -0.2665 0.0384 Uiso 1 0 .
H107 H 0.7163 0.4773 -0.1727 0.0345 Uiso 1 0 .
H108 H 0.6699 0.4521 -0.1111 0.0345 Uiso 1 0 .
H109 H 0.8431 0.4485 -0.2961 0.0398 Uiso 1 0 .
H110 H 0.7361 0.4421 -0.408 0.0398 Uiso 1 0 .
H111 H 0.732 0.4692 -0.3207 0.0398 Uiso 1 0 .
H112 H 0.7759 0.3529 -0.2785 0.0481 Uiso 1 0 .
H113 H 0.7646 0.3744 -0.3811 0.0481 Uiso 1 0 .
H114 H 0.8693 0.3814 -0.2679 0.0481 Uiso 1 0 .
H115 H 0.9351 0.3993 -0.0799 0.0373 Uiso 1 0 .
H116 H 0.922 0.4444 -0.0994 0.0373 Uiso 1 0 .
H117 H 0.9052 0.4256 -0.0072 0.0373 Uiso 1 0 .
H118 H 0.6973 0.24 -0.2349 0.0276 Uiso 1 0 .
H119 H 0.9151 0.2247 -0.2712 0.0341 Uiso 1 0 .
H120 H 1.0036 0.2817 -0.2838 0.0465 Uiso 1 0 .
H121 H 0.8966 0.2981 -0.2859 0.0465 Uiso 1 0 .
H122 H 1.1113 0.3114 -0.1193 0.0367 Uiso 1 0 .
H123 H 1.0043 0.3277 -0.1212 0.0367 Uiso 1 0 .
H124 H 1.2227 0.2283 -0.06 0.0515 Uiso 1 0 .
H125 H 1.1494 0.2102 -0.1752 0.0515 Uiso 1 0 .
H126 H 1.162 0.2555 -0.1615 0.0515 Uiso 1 0 .
H127 H 0.9814 0.1957 -0.0457 0.0422 Uiso 1 0 .
H128 H 1.0355 0.173 -0.1043 0.0422 Uiso 1 0 .
H129 H 1.1105 0.191 0.0107 0.0422 Uiso 1 0 .
H130 H 1.1538 0.2594 0.1139 0.0483 Uiso 1 0 .
H131 H 1.2139 0.2804 0.0584 0.0483 Uiso 1 0 .
H132 H 1.1375 0.3042 0.0906 0.0483 Uiso 1 0 .
H133 H 1.2901 0.1179 0.4081 0.0356 Uiso 1 0 .
H134 H 1.1977 0.1161 0.5025 0.0456 Uiso 1 0 .
H135 H 1.2078 0.0735 0.4681 0.0456 Uiso 1 0 .
H136 H 1.2436 0.0787 0.6541 0.0405 Uiso 1 0 .
H137 H 1.3375 0.057 0.6431 0.0405 Uiso 1 0 .
H138 H 1.3474 0.1333 0.7205 0.0375 Uiso 1 0 .
H139 H 1.4294 0.0993 0.7831 0.0375 Uiso 1 0 .
H140 H 1.514 0.1487 0.7336 0.0368 Uiso 1 0 .
H141 H 1.6141 0.1093 0.675 0.0306 Uiso 1 0 .
H142 H 1.5904 0.083 0.7521 0.0306 Uiso 1 0 .
H143 H 1.5676 0.0541 0.5879 0.0331 Uiso 1 0 .
H144 H 1.4762 0.0455 0.6206 0.0331 Uiso 1 0 .
H145 H 1.377 0.0563 0.4427 0.0439 Uiso 1 0 .
H146 H 1.4536 0.0907 0.4466 0.0439 Uiso 1 0 .
H147 H 1.6282 0.1774 0.6661 0.0346 Uiso 1 0 .
H148 H 1.7203 0.2606 0.5978 0.036 Uiso 1 0 .
H149 H 1.782 0.2554 0.466 0.0449 Uiso 1 0 .
H150 H 1.773 0.2119 0.4943 0.0449 Uiso 1 0 .
H151 H 1.6328 0.2459 0.2944 0.0383 Uiso 1 0 .
H152 H 1.6208 0.2029 0.3244 0.0383 Uiso 1 0 .
H153 H 1.6597 0.3287 0.4663 0.0471 Uiso 1 0 .
H154 H 1.6707 0.3013 0.3832 0.0471 Uiso 1 0 .
H155 H 1.5602 0.3242 0.3485 0.0471 Uiso 1 0 .
H156 H 1.5321 0.3094 0.5387 0.036 Uiso 1 0 .
H157 H 1.4342 0.3039 0.4205 0.036 Uiso 1 0 .
H158 H 1.4666 0.27 0.5047 0.036 Uiso 1 0 .
H159 H 1.4369 0.2752 0.2211 0.0398 Uiso 1 0 .
H160 H 1.3969 0.2317 0.2004 0.0398 Uiso 1 0 .
H161 H 1.3626 0.2591 0.268 0.0398 Uiso 1 0 .
H162 H 1.3892 0.2077 0.7067 0.0331 Uiso 1 0 .
H163 H 1.217 0.2787 0.663 0.0405 Uiso 1 0 .
H164 H 1.2215 0.3321 0.5523 0.0367 Uiso 1 0 .
H165 H 1.3225 0.3068 0.5673 0.0367 Uiso 1 0 .
H166 H 1.1279 0.3158 0.3733 0.0432 Uiso 1 0 .
H167 H 1.2288 0.2904 0.3883 0.0432 Uiso 1 0 .
H168 H 0.9972 0.3086 0.5394 0.0408 Uiso 1 0 .
H169 H 1.0373 0.3244 0.4601 0.0408 Uiso 1 0 .
H170 H 0.934 0.2968 0.4168 0.0408 Uiso 1 0 .
H171 H 1.0175 0.2376 0.589 0.049 Uiso 1 0 .
H172 H 0.9566 0.2261 0.4661 0.049 Uiso 1 0 .
H173 H 1.0744 0.2091 0.5441 0.049 Uiso 1 0 .
H174 H 0.9637 0.2668 0.2708 0.0304 Uiso 1 0 .
H175 H 1.046 0.2415 0.2502 0.0304 Uiso 1 0 .
H176 H 0.9793 0.2226 0.3019 0.0304 Uiso 1 0 .

loop_
_atom_site_aniso_label
_atom_site_aniso_U_11
_atom_site_aniso_U_22
_atom_site_aniso_U_33
_atom_site_aniso_U_12
_atom_site_aniso_U_13
_atom_site_aniso_U_23
TL1 0.0250(14) 0.019(7) 0.0126(7) 0.0014(4) 0.0079(4) 0.0032(4)
TL37 0.0256(14) 0.019(7) 0.0129(8) -0.0010(4) 0.0080(4) 0.0025(4)
TL73 0.0228(13) 0.020(7) 0.0132(8) -0.0029(4) 0.0066(4) -0.0013(4)
TL109 0.0259(14) 0.023(8) 0.0113(7) -0.0002(4) 0.0086(4) -0.0002(4)

loop_
_geom_bond_atom_site_label_1
_geom_bond_atom_site_label_2
_geom_bond_distance
_geom_bond_site_symmetry_1
_geom_bond_site_symmetry_2
_geom_bond_publ_flag
TL1 N11 2.470(14) . . no
TL1 N24 2.563(16) . . no
TL37 N47 2.516(16) . . no
TL37 N60 2.485(14) . . no
TL73 N83 2.467(15) . . no
TL73 N96 2.530(16) . . no
TL109 N119 2.476(15) . . no
TL109 N132 2.562(16) . . no
N11 N12 1.35(2) . . no
N11 C19 1.39(2) . . no
N12 C13 1.36(2) . . no
N12 B2 1.50(3) . . no
N24 N25 1.36(2) . . no
N24 C32 1.32(2) . . no
N25 C26 1.39(2) . . no
N25 B2 1.60(3) . . no
N47 N48 1.364(19) . . no
N47 C55 1.30(2) . . no
N48 C49 1.37(2) . . no
N48 B38 1.61(3) . . no
N60 N61 1.32(2) . . no
N60 C68 1.38(2) . . no
N61 C62 1.32(2) . . no
N61 B38 1.59(3) . . no
N83 N84 1.343(19) . . no
N83 C91 1.39(2) . . no
N84 C85 1.37(2) . . no
N84 B74 1.58(3) . . no
N96 N97 1.35(2) . . no
N96 C104 1.36(2) . . no
N97 C98 1.38(2) . . no
N97 B74 1.59(3) . . no
N119 N120 1.427(19) . . no
N119 C127 1.24(2) . . no
N120 C121 1.33(2) . . no
N120 B110 1.55(3) . . no
N132 N133 1.48(2) . . no
N132 C140 1.21(2) . . no
N133 C134 1.39(2) . . no
N133 B110 1.54(3) . . no
C3 C4 1.64(3) . . no
C3 C10 1.47(3) . . no
C3 B2 1.63(3) . . no
C3 H1 0.95(2) . . no
C4 C5 1.44(3) . . no
C4 H2 0.95(2) . . no
C4 H3 0.95(2) . . no
C5 C6 1.58(3) . . no
C5 H4 0.95(2) . . no
C5 H5 0.95(2) . . no
C6 C7 1.57(3) . . no
C6 H6 0.95(2) . . no
C6 H7 0.95(2) . . no
C7 C8 1.49(3) . . no
C7 B2 1.61(3) . . no
C7 H8 0.95(2) . . no
C8 C9 1.57(3) . . no
C8 H9 0.95(2) . . no
C8 H10 0.95(2) . . no
C9 C10 1.57(3) . . no
C9 H11 0.95(2) . . no
C9 H12 0.95(2) . . no
C10 H13 0.95(2) . . no
C10 H14 0.95(2) . . no
C13 C14 1.32(2) . . no
C13 H15 0.953(17) . . no
C14 C15 1.56(3) . . no
C14 C19 1.36(3) . . no
C15 C16 1.52(3) . . no
C15 C20 1.55(3) . . no
C15 H16 0.951(19) . . no
C16 C17 1.58(3) . . no
C16 H17 0.95(2) . . no
C16 H18 0.95(2) . . no
C17 C18 1.57(3) . . no
C17 H19 0.95(2) . . no
C17 H20 0.95(2) . . no
C18 C19 1.49(3) . . no
C18 C20 1.58(3) . . no
C18 C23 1.53(3) . . no
C20 C21 1.60(3) . . no
C20 C22 1.53(3) . . no
C21 H21 0.95(2) . . no
C21 H22 0.95(2) . . no
C21 H23 0.95(2) . . no
C22 H24 0.95(2) . . no
C22 H25 0.95(2) . . no
C22 H26 0.95(2) . . no
C23 H27 0.95(2) . . no
C23 H28 0.95(2) . . no
C23 H29 0.95(2) . . no
C26 C27 1.33(3) . . no
C26 H30 0.95(2) . . no
C27 C28 1.52(3) . . no
C27 C32 1.33(3) . . no
C28 C29 1.56(3) . . no
C28 C33 1.59(3) . . no
C28 H31 0.95(2) . . no
C29 C30 1.62(3) . . no
C29 H32 0.95(3) . . no
C29 H33 0.95(3) . . no
C30 C31 1.60(3) . . no
C30 H34 0.95(2) . . no
C30 H35 0.95(2) . . no
C31 C32 1.54(3) . . no
C31 C33 1.62(3) . . no
C31 C36 1.51(3) . . no
C33 C34 1.53(3) . . no
C33 C35 1.53(3) . . no
C34 H36 0.95(2) . . no
C34 H37 0.95(2) . . no
C34 H38 0.95(2) . . no
C35 H39 0.95(2) . . no
C35 H40 0.95(2) . . no
C35 H41 0.95(2) . . no
C36 H42 0.95(2) . . no
C36 H43 0.94(2) . . no
C36 H44 0.95(2) . . no
C39 C40 1.51(3) . . no
C39 C46 1.57(3) . . no
C39 B38 1.60(3) . . no
C39 H45 0.95(2) . . no
C40 C41 1.54(3) . . no
C40 H46 0.95(2) . . no
C40 H47 0.95(2) . . no
C41 C42 1.48(3) . . no
C41 H48 0.95(2) . . no
C41 H49 0.95(2) . . no
C42 C43 1.49(3) . . no
C42 H50 0.95(2) . . no
C42 H51 0.95(2) . . no
C43 C44 1.50(3) . . no
C43 B38 1.67(3) . . no
C43 H52 0.95(2) . . no
C44 C45 1.61(3) . . no
C44 H53 0.95(2) . . no
C44 H54 0.95(2) . . no
C45 C46 1.51(3) . . no
C45 H55 0.95(2) . . no
C45 H56 0.95(2) . . no
C46 H57 0.95(2) . . no
C46 H58 0.95(2) . . no
C49 C50 1.27(3) . . no
C49 H59 0.95(2) . . no
C50 C51 1.50(3) . . no
C50 C55 1.43(3) . . no
C51 C52 1.48(3) . . no
C51 C56 1.64(3) . . no
C51 H60 0.95(2) . . no
C52 C53 1.61(3) . . no
C52 H61 0.95(2) . . no
C52 H62 0.95(2) . . no
C53 C54 1.61(3) . . no
C53 H63 0.95(2) . . no
C53 H64 0.95(2) . . no
C54 C55 1.43(3) . . no
C54 C56 1.60(3) . . no
C54 C59 1.54(3) . . no
C56 C57 1.60(3) . . no
C56 C58 1.50(3) . . no
C57 H65 0.95(2) . . no
C57 H66 0.95(2) . . no
C57 H67 0.95(2) . . no
C58 H68 0.95(2) . . no
C58 H69 0.95(2) . . no
C58 H70 0.95(2) . . no
C59 H71 0.95(2) . . no
C59 H72 0.95(2) . . no
C59 H73 0.95(2) . . no
C62 C63 1.33(3) . . no
C62 H74 0.95(2) . . no
C63 C64 1.55(3) . . no
C63 C68 1.41(3) . . no
C64 C65 1.51(3) . . no
C64 C69 1.53(3) . . no
C64 H75 0.95(2) . . no
C65 C66 1.60(3) . . no
C65 H76 0.95(2) . . no
C65 H77 0.95(2) . . no
C66 C67 1.63(3) . . no
C66 H78 0.95(2) . . no
C66 H79 0.95(2) . . no
C67 C68 1.49(3) . . no
C67 C69 1.53(3) . . no
C67 C72 1.58(3) . . no
C69 C70 1.56(3) . . no
C69 C71 1.56(3) . . no
C70 H80 0.95(2) . . no
C70 H81 0.95(2) . . no
C70 H82 0.95(2) . . no
C71 H83 0.95(2) . . no
C71 H84 0.95(2) . . no
C71 H85 0.95(2) . . no
C72 H86 0.95(2) . . no
C72 H87 0.95(2) . . no
C72 H88 0.95(2) . . no
C75 C76 1.63(3) . . no
C75 C82 1.50(3) . . no
C75 B74 1.60(3) . . no
C75 H89 0.95(2) . . no
C76 C77 1.56(3) . . no
C76 H90 0.950(19) . . no
C76 H91 0.950(19) . . no
C77 C78 1.58(3) . . no
C77 H92 0.95(2) . . no
C77 H93 0.95(2) . . no
C78 C79 1.58(3) . . no
C78 H94 0.95(2) . . no
C78 H95 0.95(2) . . no
C79 C80 1.47(3) . . no
C79 B74 1.61(3) . . no
C79 H96 0.95(2) . . no
C80 C81 1.52(3) . . no
C80 H97 0.95(2) . . no
C80 H98 0.95(2) . . no
C81 C82 1.54(3) . . no
C81 H99 0.95(2) . . no
C81 H100 0.95(2) . . no
C82 H101 0.950(19) . . no
C82 H102 0.95(2) . . no
C85 C86 1.33(3) . . no
C85 H103 0.951(18) . . no
C86 C87 1.56(3) . . no
C86 C91 1.43(3) . . no
C87 C88 1.56(3) . . no
C87 C92 1.51(3) . . no
C87 H104 0.952(19) . . no
C88 C89 1.52(3) . . no
C88 H105 0.95(2) . . no
C88 H106 0.95(2) . . no
C89 C90 1.66(3) . . no
C89 H107 0.95(2) . . no
C89 H108 0.95(2) . . no
C90 C91 1.52(3) . . no
C90 C92 1.58(3) . . no
C90 C95 1.51(3) . . no
C92 C93 1.55(3) . . no
C92 C94 1.51(3) . . no
C93 H109 0.95(2) . . no
C93 H110 0.95(2) . . no
C93 H111 0.94(2) . . no
C94 H112 0.95(2) . . no
C94 H113 0.95(2) . . no
C94 H114 0.95(2) . . no
C95 H115 0.95(2) . . no
C95 H116 0.95(2) . . no
C95 H117 0.949(19) . . no
C98 C99 1.28(3) . . no
C98 H118 0.949(19) . . no
C99 C100 1.54(3) . . no
C99 C104 1.40(3) . . no
C100 C101 1.52(3) . . no
C100 C105 1.56(3) . . no
C100 H119 0.95(2) . . no
C101 C102 1.58(3) . . no
C101 H120 0.95(2) . . no
C101 H121 0.95(2) . . no
C102 C103 1.57(3) . . no
C102 H122 0.95(2) . . no
C102 H123 0.95(2) . . no
C103 C104 1.44(3) . . no
C103 C105 1.58(3) . . no
C103 C108 1.54(3) . . no
C105 C106 1.56(3) . . no
C105 C107 1.55(3) . . no
C106 H124 0.95(2) . . no
C106 H125 0.95(2) . . no
C106 H126 0.95(2) . . no
C107 H127 0.95(2) . . no
C107 H128 0.95(2) . . no
C107 H129 0.95(2) . . no
C108 H130 0.95(2) . . no
C108 H131 0.95(2) . . no
C108 H132 0.95(2) . . no
C111 C112 1.50(3) . . no
C111 C118 1.54(3) . . no
C111 B110 1.68(3) . . no
C111 H133 0.95(2) . . no
C112 C113 1.56(3) . . no
C112 H134 0.95(2) . . no
C112 H135 0.95(2) . . no
C113 C114 1.54(3) . . no
C113 H136 0.95(2) . . no
C113 H137 0.95(2) . . no
C114 C115 1.52(3) . . no
C114 H138 0.95(2) . . no
C114 H139 0.95(2) . . no
C115 C116 1.61(3) . . no
C115 B110 1.67(3) . . no
C115 H140 0.95(2) . . no
C116 C117 1.50(3) . . no
C116 H141 0.95(2) . . no
C116 H142 0.95(2) . . no
C117 C118 1.54(3) . . no
C117 H143 0.951(19) . . no
C117 H144 0.95(2) . . no
C118 H145 0.95(2) . . no
C118 H146 0.95(2) . . no
C121 C122 1.41(3) . . no
C121 H147 0.950(19) . . no
C122 C123 1.55(3) . . no
C122 C127 1.42(2) . . no
C123 C124 1.53(3) . . no
C123 C128 1.57(3) . . no
C123 H148 0.95(2) . . no
C124 C125 1.61(3) . . no
C124 H149 0.95(2) . . no
C124 H150 0.95(2) . . no
C125 C126 1.53(3) . . no
C125 H151 0.95(2) . . no
C125 H152 0.95(2) . . no
C126 C127 1.55(3) . . no
C126 C128 1.65(3) . . no
C126 C131 1.46(3) . . no
C128 C129 1.56(3) . . no
C128 C130 1.50(3) . . no
C129 H153 0.95(2) . . no
C129 H154 0.95(2) . . no
C129 H155 0.95(2) . . no
C130 H156 0.95(2) . . no
C130 H157 0.95(2) . . no
C130 H158 0.95(2) . . no
C131 H159 0.95(2) . . no
C131 H160 0.95(2) . . no
C131 H161 0.95(2) . . no
C134 C135 1.34(3) . . no
C134 H162 0.948(19) . . no
C135 C136 1.46(3) . . no
C135 C140 1.40(3) . . no
C136 C137 1.57(3) . . no
C136 C141 1.56(3) . . no
C136 H163 0.95(2) . . no
C137 C138 1.57(3) . . no
C137 H164 0.95(2) . . no
C137 H165 0.95(2) . . no
C138 C139 1.61(3) . . no
C138 H166 0.95(2) . . no
C138 H167 0.95(2) . . no
C139 C140 1.43(3) . . no
C139 C141 1.53(3) . . no
C139 C144 1.54(3) . . no
C141 C142 1.53(3) . . no
C141 C143 1.55(3) . . no
C142 H168 0.95(2) . . no
C142 H169 0.95(2) . . no
C142 H170 0.95(2) . . no
C143 H171 0.95(2) . . no
C143 H172 0.95(2) . . no
C143 H173 0.95(2) . . no
C144 H174 0.95(2) . . no
C144 H175 0.95(2) . . no
C144 H176 0.95(2) . . no
